data_8103946
loop_
_publ_author_name
'Bensch, W.'
'Duerichen, P.'

_publ_section_title
;
 Crystal structure of a new modification of potassium tetrathioantimonate,
 beta-K3SbS4
;
_journal_name_full
;
Zeitschrift fuer Kristallographie - New Crystal Structures
;
_journal_page_first 95
_journal_page_last 96
_journal_volume 212
_journal_year 1997
_chemical_formula_sum 'K3 S4 Sb'
_chemical_name_systematic 'K3 (Sb S4)'
_space_group_IT_number 36
_symmetry_space_group_name_Hall 'C 2c -2'
_symmetry_space_group_name_H-M 'C m c 21'
_cell_angle_alpha 90
_cell_angle_beta 90
_cell_angle_gamma 90
_cell_formula_units_Z 4
_cell_length_a 10.712
_cell_length_b 11.289
_cell_length_c 7.7052
_cell_volume 931.773
_citation_journal_id_ASTM ZKNSFT
_cod_data_source_file Bensch_ZKNSFT_1997_1973.cif
_cod_data_source_block K3S4Sb1
_cod_original_cell_volume 931.7726
_cod_original_formula_sum 'K3 S4 Sb1'
_cod_database_code 8103946

loop_
_symmetry_equiv_pos_as_xyz
x,y,z
-x,-y,z+1/2
-x,y,z
x,-y,z+1/2
x+1/2,y+1/2,z
-x+1/2,-y+1/2,z+1/2
-x+1/2,y+1/2,z
x+1/2,-y+1/2,z+1/2

loop_
_atom_site_label
_atom_site_type_symbol
_atom_site_fract_x
_atom_site_fract_y
_atom_site_fract_z
_atom_site_occupancy
_atom_site_U_iso_or_equiv
K1 K+1 0.2232 0.9699 0.4886 1 0.0
S3 S-2 1 0.571 0.8361 1 0.0
S1 S-2 1 0.9091 0.7765 1 0.0
K2 K+1 1 0.7007 0.4808 1 0.0
S2 S-2 0.1778 0.7692 1.1556 1 0.0
Sb1 Sb+5 1 0.75467 0.9804 1 0.0
